data_4310037
loop_
_publ_author_name
'C\'edric Desroches'
'Guillaume Pilet'
'Serguei A. Borshch'
'St\'ephane Parola'
'Dominique Luneau'

_publ_contact_author_address
;
Cristallographie et Ingenierie Moleculaire
Laboratoire des Multimateriaux et Interfaces - UMR 5615
Universite Claude Bernard Lyon 1
Bat. Jules Raulin
43 Bd du 11 Novembre 1918
69622 Villeurbanne Cedex
FRANCE
;
_publ_contact_author_email dominique.luneau@univ-lyon1.fr
_publ_contact_author_fax '(+33)4 72 43 11 60'
_publ_contact_author_name 'Dominique Luneau'
_publ_contact_author_phone '(+33)4 72 44 82 20'
_publ_section_title
;
Tetranuclear Manganese(II) Complexes of Thiacalixarene Macrocycles with
Trigonal Prismatic Six-Coordinate Geometries: Synthesis, Structure, and
Magnetic Properties
;
_journal_name_full 'Inorganic Chemistry'
_journal_page_first 9112
_journal_page_last 9120
_journal_paper_doi 10.1021/ic050507g
_journal_volume 44
_journal_year 2005
_chemical_compound_source
;
?
;
_chemical_formula_moiety ' C20.00 H20.5 Mn1.00 O2.25 S2.00 '
_chemical_formula_sum 'C80 H82 Mn4 O9 S8'
_chemical_formula_weight 1663.8
_chemical_name_systematic
;
?
;
_space_group_IT_number 71
_symmetry_cell_setting orthorhombic
_symmetry_space_group_name_Hall '-I 2 2'
_symmetry_space_group_name_H-M 'I m m m'
_atom_sites_solution_hydrogens geom
_atom_sites_solution_primary direct
_audit_creation_date 05-10-03
_audit_creation_method CRYSTALS_ver_12-03-99
_cell_angle_alpha 90
_cell_angle_beta 90
_cell_angle_gamma 90
_cell_formula_units_Z 4
_cell_length_a 18.213(5)
_cell_length_b 19.037(5)
_cell_length_c 29.159(5)
_cell_measurement_reflns_used 6426
_cell_measurement_temperature 293
_cell_measurement_theta_max 28
_cell_measurement_theta_min 1
_cell_volume 10110(4)
_computing_cell_refinement
;
 Denzo/Scalepack (Otwinowski & Minor, 1996)
;
_computing_data_collection
;
 COLLECT (Nonius BV, 1997)
;
_computing_data_reduction
;
 Denzo/Scalepack (Otwinowski & Minor, 1996)
;
_computing_molecular_graphics
;
 CAMERON (Watkin et al 1996)
;
_computing_publication_material
;
 CRYSTALS (Watkin et al 2003)
;
_computing_structure_refinement
;
 CRYSTALS (Watkin et al 2003)
;
_computing_structure_solution
;
 SIR97 (Altomare et al, 1999)
;
_diffrn_ambient_temperature 293
_diffrn_measured_fraction_theta_full 0.997
_diffrn_measured_fraction_theta_max 0.997
_diffrn_measurement_device_type
;
Nonius Kappa CCD
;
_diffrn_measurement_method \w/2\q
_diffrn_radiation_monochromator graphite
_diffrn_radiation_type 'Mo K\a'
_diffrn_radiation_wavelength 0.71069
_diffrn_reflns_av_R_equivalents 0.05
_diffrn_reflns_limit_h_max 23
_diffrn_reflns_limit_h_min -23
_diffrn_reflns_limit_k_max 25
_diffrn_reflns_limit_k_min -24
_diffrn_reflns_limit_l_max 38
_diffrn_reflns_limit_l_min -38
_diffrn_reflns_number 12025
_diffrn_reflns_theta_full 27.886
_diffrn_reflns_theta_max 27.886
_diffrn_reflns_theta_min 1.277
_diffrn_standards_decay_% 0.00
_diffrn_standards_interval_count 0
_diffrn_standards_interval_time 0
_diffrn_standards_number 0
_exptl_absorpt_coefficient_mu 0.696
_exptl_absorpt_correction_T_max 0.00
_exptl_absorpt_correction_T_min 0.00
_exptl_absorpt_correction_type none
_exptl_crystal_colour ' ? '
_exptl_crystal_density_diffrn 1.092
_exptl_crystal_description ' cubic '
_exptl_crystal_F_000 2799.500
_exptl_crystal_size_max 0.01
_exptl_crystal_size_mid 0.01
_exptl_crystal_size_min 0.01
_refine_diff_density_max 1.13
_refine_diff_density_min -0.83
_refine_ls_extinction_method None
_refine_ls_goodness_of_fit_ref 1.0476
_refine_ls_hydrogen_treatment mixed
_refine_ls_matrix_type full
_refine_ls_number_parameters 213
_refine_ls_number_reflns 2235
_refine_ls_number_restraints 15
_refine_ls_R_factor_all 0.2283
_refine_ls_R_factor_gt 0.0992
_refine_ls_shift/su_max 0.003635
_refine_ls_structure_factor_coef F
_refine_ls_weighting_details
;
 Method, part 1, Chebychev polynomial, (Watkin, 1994, Prince, 1982)
 [weight] = 1.0/[A~0~*T~0~(x)+A~1~*T~1~(x) ... +A~n-1~]*T~n-1~(x)]
 where A~i~ are the Chebychev coefficients listed below and x= Fcalc/Fmax
 Method = Robust Weighting (Prince, 1982)
 W = [weight] * [1-(deltaF/6*sigmaF)^2^]^2^
 A~i~ are:
 1.55 1.25 1.13
;
_refine_ls_weighting_scheme calc
_refine_ls_wR_factor_all 0.1853
_refine_ls_wR_factor_gt 0.0962
_refine_ls_wR_factor_ref 0.0962
_reflns_limit_h_max 23
_reflns_limit_h_min 0
_reflns_limit_k_max 25
_reflns_limit_k_min 0
_reflns_limit_l_max 38
_reflns_limit_l_min 0
_reflns_number_gt 2235
_reflns_number_total 6507
_reflns_threshold_expression I>3.00u(I)
_cod_data_source_file ic050507gsi20050406_124748_1.cif
_cod_data_source_block CRYSTALS_cif
_cod_depositor_comments
;
The following automatic conversions were performed:
'_symmetry_cell_setting' value 'Orthorhombic' changed to 'orthorhombic'
according to '/home/saulius/struct/CIF-dictionaries/cif_core.dic'
dictionary named 'cif_core.dic' version 2.4.1 from 2010-06-29.

Automatic conversion script
Id: cif_fix_enum 1527 2010-12-29 10:47:43Z saulius 
;
_cod_original_sg_symbol_H-M 'I m m m '
_cod_original_formula_sum ' C80.00 H82.00 Mn4.00 O9.00 S8.00 '
_cod_database_code 4310037

loop_
_symmetry_equiv_pos_as_xyz
x,y,z
-x,-y,-z
x+1/2,y+1/2,z+1/2
-x+1/2,-y+1/2,-z+1/2
-x,y,z
x,-y,-z
-x+1/2,y+1/2,z+1/2
x+1/2,-y+1/2,-z+1/2
x,-y,z
-x,y,-z
x+1/2,-y+1/2,z+1/2
-x+1/2,y+1/2,-z+1/2
-x,-y,z
x,y,-z
-x+1/2,-y+1/2,z+1/2
x+1/2,y+1/2,-z+1/2

loop_
_atom_site_label
_atom_site_type_symbol
_atom_site_fract_x
_atom_site_fract_y
_atom_site_fract_z
_atom_site_U_iso_or_equiv
_atom_site_occupancy
_atom_site_adp_type
_atom_site_refinement_flags_posn
_atom_site_refinement_flags_adp
_atom_site_refinement_flags_occupancy
_atom_site_refinement_disorder_assembly
_atom_site_refinement_disorder_group
_atom_site_attached_hydrogens
Mn1 Mn 0.0000 0.0000 0.08009(8) 0.0368 1.0000 Uani S T . . . .
Mn2 Mn 0.0000 -0.12298(12) 0.0000 0.0350 1.0000 Uani S T . . . .
Mn3 Mn -0.09186(11) 0.41270(8) 0.0000 0.0456 1.0000 Uani S T . . . .
S11 S -0.12055(18) 0.0000 0.13409(10) 0.0447 1.0000 Uani S T . . . .
S12 S -0.12088(17) -0.20455(12) 0.0000 0.0398 1.0000 Uani S T . . . .
S31 S -0.15099(14) 0.35502(10) -0.07618(8) 0.0499 1.0000 Uani . . . . . .
O11 O -0.0662(4) -0.0794(4) 0.0524(3) 0.0922 1.0000 Uani . . . . . .
O31 O 0.0000 0.3868(6) -0.0415(3) 0.0814 1.0000 Uani S T . . . .
O32 O -0.1169(7) 0.5000 -0.0418(3) 0.0727 1.0000 Uani S T . . . .
C11 C -0.1295(5) -0.1027(4) 0.0675(3) 0.0483 1.0000 Uani . . . . . .
C12 C -0.1632(4) -0.1611(4) 0.0477(2) 0.0363 1.0000 Uani . . . . . .
C13 C -0.2298(5) -0.1875(5) 0.0640(4) 0.0634 1.0000 Uani . . . . . .
C14 C -0.2623(6) -0.1588(6) 0.1033(5) 0.0815 1.0000 Uani . . . . . .
C15 C -0.2276(7) -0.0985(5) 0.1216(3) 0.0644 1.0000 Uani . . . . . .
C16 C -0.1629(5) -0.0735(4) 0.1054(3) 0.0440 1.0000 Uani . . . . . .
C17 C -0.3290(7) -0.1908(6) 0.1269(4) 0.1164 1.0000 Uani D . . . . .
C18 C -0.3018(11) -0.2326(10) 0.1690(7) 0.1800 1.0000 Uani D . . . . .
C19 C -0.3805(11) -0.1324(10) 0.1425(6) 0.1800 1.0000 Uani D . . . . .
C20 C -0.3700(11) -0.2408(10) 0.0936(7) 0.1800 1.0000 Uani D . . . . .
C31 C 0.0000 0.3498(6) -0.0803(4) 0.0551 1.0000 Uani S T . . . .
C32 C -0.0661(5) 0.3290(4) -0.1009(3) 0.0480 1.0000 Uani . . . . . .
C33 C -0.0652(6) 0.2841(4) -0.1379(3) 0.0592 1.0000 Uani . . . . . .
C34 C 0.0000 0.2632(6) -0.1587(4) 0.0607 1.0000 Uani S T . . . .
C35 C 0.0000 0.2146(6) -0.2013(4) 0.0749 1.0000 Uani DS T . . . .
C36 C 0.0000 0.1400(11) -0.1811(8) 0.1500 1.0000 Uani DS T . . . .
C37 C -0.0679(9) 0.2252(8) -0.2299(7) 0.1500 1.0000 Uani D . . . . .
C38 C -0.1501(8) 0.5000 -0.0813(4) 0.0523 1.0000 Uani S T . . . .
C39 C -0.1688(5) 0.5639(4) -0.1044(3) 0.0504 1.0000 Uani . . . . . .
C40 C -0.2055(6) 0.4391(5) -0.1453(4) 0.0692 1.0000 Uani . . . . . .
C41 C -0.2228(9) 0.5000 -0.1675(5) 0.0699 1.0000 Uani S T . . . .
C42 C -0.2566(14) 0.5000 -0.2173(7) 0.1500 1.0000 Uani DS T . . . .
C43 C -0.2772(17) 0.5748(10) -0.2324(12) 0.1500 0.5000 Uani D . . . . .
C44 C -0.3263(15) 0.4532(10) -0.2165(10) 0.1500 0.5000 Uani D . . . . .
C45 C -0.1994(15) 0.4686(12) -0.2510(10) 0.1500 0.5000 Uani D . . . . .
O98 O 0.0000 0.5000 0.1636(17) 0.1324 0.5000 Uiso S . . . . .
O99 O 0.269(2) 0.0000 0.0000 0.1024 0.5000 Uiso S . . . . .
H171 H -0.0679 0.1955 -0.2579 0.2160 0.5000 Uiso . . . . . .
H172 H -0.0677 0.2774 -0.2412 0.2160 0.5000 Uiso . . . . . .
H173 H -0.1133 0.2187 -0.2120 0.2160 0.5000 Uiso . . . . . .
H161 H 0.0000 0.1046 -0.2127 0.2160 1.0000 Uiso . . . . . .
H162 H 0.0393 0.1270 -0.1665 0.2160 0.5000 Uiso . . . . . .
H401 H -0.4176 -0.2563 0.1077 0.2160 1.0000 Uiso . . . . . .
H402 H -0.3403 -0.2774 0.0828 0.2160 1.0000 Uiso . . . . . .
H403 H -0.3877 -0.2103 0.0642 0.2160 1.0000 Uiso . . . . . .
H391 H -0.4280 -0.1507 0.1554 0.2160 1.0000 Uiso . . . . . .
H392 H -0.3567 -0.1009 0.1653 0.2160 1.0000 Uiso . . . . . .
H393 H -0.3965 -0.0993 0.1151 0.2160 1.0000 Uiso . . . . . .
H381 H -0.3463 -0.2550 0.1826 0.2160 1.0000 Uiso . . . . . .
H382 H -0.2689 -0.2699 0.1561 0.2160 1.0000 Uiso . . . . . .
H383 H -0.2776 -0.2007 0.1888 0.2160 1.0000 Uiso . . . . . .
H981 H 0.0000 0.4557 0.1503 0.0500 0.1250 Uiso . . . . . .
H991 H 0.3061 -0.0377 0.0000 0.0500 0.1250 Uiso . . . . . .
H982 H -0.0355 0.5000 0.1891 0.0500 0.1250 Uiso . . . . . .
H531 H -0.2192 0.3915 -0.1610 0.0500 1.0000 Uiso . . . . . .
H351 H -0.2437 -0.0788 0.1452 0.0500 1.0000 Uiso . . . . . .
H131 H -0.1123 0.2715 -0.1480 0.0500 1.0000 Uiso . . . . . .
H561 H -0.2976 0.5739 -0.2632 0.1585 0.5000 Uiso . . . . . .
H562 H -0.3101 0.4023 -0.2100 0.1585 0.5000 Uiso . . . . . .
H563 H -0.2287 0.6035 -0.2331 0.1585 0.5000 Uiso . . . . . .
H581 H -0.2262 0.4646 -0.2817 0.1800 0.5000 Uiso . . . . . .
H582 H -0.1939 0.4153 -0.2405 0.1800 0.5000 Uiso . . . . . .
H583 H -0.1664 0.5000 -0.2611 0.1800 1.0000 Uiso . . . . . .
H571 H -0.3537 0.4556 -0.2438 0.1800 0.5000 Uiso . . . . . .
H572 H -0.3179 0.5924 -0.2031 0.1800 0.5000 Uiso . . . . . .
H573 H -0.3634 0.4788 -0.1902 0.1800 0.5000 Uiso . . . . . .
H331 H -0.2475 -0.2285 0.0556 0.0500 1.0000 Uiso . . . . . .

loop_
_atom_site_aniso_label
_atom_site_aniso_U_11
_atom_site_aniso_U_22
_atom_site_aniso_U_33
_atom_site_aniso_U_23
_atom_site_aniso_U_13
_atom_site_aniso_U_12
Mn1 0.0439(16) 0.0300(11) 0.0366(13) 0.0000 0.0000 0.0000
Mn2 0.0406(15) 0.0329(11) 0.0314(11) 0.0000 0.0000 0.0000
Mn3 0.0711(14) 0.0325(8) 0.0331(9) 0.0000 0.0000 0.0058(9)
S11 0.061(2) 0.0372(13) 0.0359(14) 0.0000 0.0044(14) 0.0000
S12 0.0485(18) 0.0257(11) 0.0454(16) 0.0000 0.0000 -0.0036(12)
S31 0.0642(15) 0.0342(9) 0.0512(12) -0.0010(9) -0.0060(11) -0.0048(9)
O11 0.082(5) 0.100(5) 0.094(5) -0.064(5) 0.065(5) -0.061(5)
O31 0.055(6) 0.129(9) 0.060(6) -0.072(6) 0.0000 0.0000
O32 0.144(10) 0.039(4) 0.034(5) 0.0000 -0.037(6) 0.0000
C11 0.065(7) 0.029(3) 0.051(5) 0.006(3) 0.001(5) 0.000(4)
C12 0.051(5) 0.031(3) 0.027(3) 0.003(3) 0.007(4) 0.003(3)
C13 0.051(6) 0.050(5) 0.089(7) -0.004(5) 0.023(6) -0.004(4)
C14 0.057(6) 0.082(7) 0.106(9) -0.021(7) 0.035(6) -0.018(6)
C15 0.076(7) 0.059(5) 0.059(5) -0.020(5) 0.021(5) -0.006(5)
C16 0.052(5) 0.034(4) 0.047(4) -0.008(3) 0.013(4) -0.001(4)
C17 0.120(12) 0.110(10) 0.120(11) -0.038(10) 0.037(10) -0.028(9)
C18 0.1800 0.1800 0.1800 -0.0734 0.0505 -0.0360
C19 0.1800 0.1800 0.1800 -0.0734 0.0505 -0.0360
C20 0.1800 0.1800 0.1800 -0.0734 0.0505 -0.0360
C31 0.087(11) 0.036(6) 0.043(6) -0.008(6) 0.0000 0.0000
C32 0.085(7) 0.026(3) 0.033(4) -0.004(3) -0.007(4) 0.003(4)
C33 0.099(8) 0.037(4) 0.042(5) 0.002(4) 0.001(5) -0.013(5)
C34 0.105(12) 0.034(6) 0.043(7) -0.014(5) 0.0000 0.0000
C35 0.139(15) 0.046(7) 0.040(7) -0.011(6) 0.0000 0.0000
C36 0.1500 0.1500 0.1500 -0.0058 0.0000 0.0000
C37 0.1500 0.1500 0.1500 -0.0029 -0.0065 0.0047
C38 0.072(9) 0.030(5) 0.055(7) 0.0000 -0.002(7) 0.0000
C39 0.065(6) 0.036(4) 0.050(5) -0.001(4) -0.010(5) 0.003(4)
C40 0.079(7) 0.056(5) 0.073(7) 0.000(5) -0.032(6) -0.002(5)
C41 0.090(11) 0.053(7) 0.067(9) 0.0000 -0.049(9) 0.0000
C42 0.1500 0.1500 0.1500 -0.0418 -0.0982 -0.0044
C43 0.1500 0.1500 0.1500 0.0438 -0.0799 -0.0096
C44 0.1500 0.1500 0.1500 0.0418 -0.0982 0.0044
C45 0.1500 0.1500 0.1500 0.0418 -0.0982 0.0044

loop_
_atom_type_symbol
_atom_type_scat_dispersion_real
_atom_type_scat_dispersion_imag
_atom_type_scat_Cromer_Mann_a1
_atom_type_scat_Cromer_Mann_b1
_atom_type_scat_Cromer_Mann_a2
_atom_type_scat_Cromer_Mann_b2
_atom_type_scat_Cromer_Mann_a3
_atom_type_scat_Cromer_Mann_b3
_atom_type_scat_Cromer_Mann_a4
_atom_type_scat_Cromer_Mann_b4
_atom_type_scat_Cromer_Mann_c
_atom_type_scat_source
'C   ' 0.0033 0.0016 2.3100 20.8439 1.0200 10.2075 1.5886 0.5687 0.8650 51.6512 0.2156 International_Tables_Vol_IV_Table_2.2B
'H   ' 0.0000 0.0000 0.4930 10.5109 0.3229 26.1257 0.1402 3.1424 0.0408 57.7998 0.0030 International_Tables_Vol_IV_Table_2.2B
'O   ' 0.0106 0.0060 3.0485 13.2771 2.2868 5.7011 1.5463 0.3239 0.8670 32.9089 0.2508 International_Tables_Vol_IV_Table_2.2B
'S   ' 0.1246 0.1234 6.9053 1.4679 5.2034 22.2151 1.4379 0.2536 1.5863 56.1720 0.8669 International_Tables_Vol_IV_Table_2.2B
'Mn  ' 0.3368 0.7283 11.2819 5.3409 7.3573 0.3432 3.0193 17.8674 2.2441 83.7543 1.0896 International_Tables_Vol_IV_Table_2.2B

loop_
_geom_angle_atom_site_label_1
_geom_angle_site_symmetry_1
_geom_angle_atom_site_label_2
_geom_angle_site_symmetry_2
_geom_angle_atom_site_label_3
_geom_angle_site_symmetry_3
_geom_angle
_geom_angle_publ_flag
O11 . Mn1 . S11 . 75.94(17) yes
O11 . Mn1 . S11 13_555 133.8(3) yes
S11 . Mn1 . S11 13_555 108.71(15) yes
O11 . Mn1 . O11 13_555 134.7(5) yes
S11 . Mn1 . O11 13_555 133.8(3) yes
S11 13_555 Mn1 . O11 13_555 75.94(17) yes
O11 . Mn1 . O11 5_555 70.3(4) yes
S11 . Mn1 . O11 5_555 133.8(3) yes
S11 13_555 Mn1 . O11 5_555 75.94(17) yes
O11 13_555 Mn1 . O11 5_555 92.3(6) yes
O11 . Mn1 . O11 9_555 92.3(6) yes
S11 . Mn1 . O11 9_555 75.94(17) yes
S11 13_555 Mn1 . O11 9_555 133.8(3) yes
O11 13_555 Mn1 . O11 9_555 70.3(4) yes
O11 5_555 Mn1 . O11 9_555 134.7(5) yes
O11 . Mn2 . S12 . 76.15(17) yes
O11 . Mn2 . S12 5_555 133.8(3) yes
S12 . Mn2 . S12 5_555 109.61(14) yes
O11 . Mn2 . O11 10_555 133.8(4) yes
S12 . Mn2 . O11 10_555 133.8(3) yes
S12 5_555 Mn2 . O11 10_555 76.15(17) yes
O11 . Mn2 . O11 5_555 69.5(4) yes
S12 . Mn2 . O11 5_555 133.8(3) yes
S12 5_555 Mn2 . O11 5_555 76.15(17) yes
O11 10_555 Mn2 . O11 5_555 92.5(6) yes
O11 . Mn2 . O11 14_555 92.5(6) yes
S12 . Mn2 . O11 14_555 76.15(17) yes
S12 5_555 Mn2 . O11 14_555 133.8(3) yes
O11 10_555 Mn2 . O11 14_555 69.5(4) yes
O11 5_555 Mn2 . O11 14_555 133.8(4) yes
O32 . Mn3 . O31 . 91.4(5) yes
O32 . Mn3 . S31 . 76.07(18) yes
O31 . Mn3 . S31 . 75.57(17) yes
O32 . Mn3 . S31 14_555 135.1(3) yes
O31 . Mn3 . S31 14_555 133.5(4) yes
S31 . Mn3 . S31 14_555 110.60(12) yes
O32 . Mn3 . O32 14_555 70.5(4) yes
O31 . Mn3 . O32 14_555 133.0(4) yes
S31 . Mn3 . O32 14_555 135.1(3) yes
S31 14_555 Mn3 . O32 14_555 76.07(18) yes
O32 . Mn3 . O31 14_555 133.0(4) yes
O31 . Mn3 . O31 14_555 69.5(5) yes
S31 . Mn3 . O31 14_555 133.5(4) yes
S31 14_555 Mn3 . O31 14_555 75.57(17) yes
O32 14_555 Mn3 . O31 14_555 91.4(5) yes
C16 . S11 . Mn1 . 94.4(3) yes
C16 . S11 . C16 9_555 101.7(6) yes
Mn1 . S11 . C16 9_555 94.4(3) yes
C12 . S12 . Mn2 . 94.9(3) yes
C12 . S12 . C12 14_555 101.9(5) yes
Mn2 . S12 . C12 14_555 94.9(3) yes
C32 . S31 . Mn3 . 95.7(3) yes
C32 . S31 . C39 9_565 102.3(4) yes
Mn3 . S31 . C39 9_565 95.7(3) yes
C11 . O11 . Mn1 . 128.4(5) yes
C11 . O11 . Mn2 . 127.6(5) yes
Mn1 . O11 . Mn2 . 103.5(3) yes
C31 . O31 . Mn3 10_555 127.4(2) yes
C31 . O31 . Mn3 . 127.4(2) yes
Mn3 10_555 O31 . Mn3 . 104.0(3) yes
C38 . O32 . Mn3 9_565 127.7(2) yes
C38 . O32 . Mn3 . 127.7(2) yes
Mn3 9_565 O32 . Mn3 . 103.9(3) yes
C16 . C11 . C12 . 117.3(8) yes
C16 . C11 . O11 . 121.4(8) yes
C12 . C11 . O11 . 121.2(8) yes
C13 . C12 . C11 . 121.9(7) yes
C13 . C12 . S12 . 118.1(6) yes
C11 . C12 . S12 . 120.0(6) yes
H331 . C13 . C14 . 114.824 no
H331 . C13 . C12 . 122.862 no
C14 . C13 . C12 . 120.3(9) yes
C17 . C14 . C15 . 120.7(10) yes
C17 . C14 . C13 . 123.4(9) yes
C15 . C14 . C13 . 115.9(9) yes
H351 . C15 . C16 . 115.786 no
H351 . C15 . C14 . 121.152 no
C16 . C15 . C14 . 122.7(8) yes
C15 . C16 . C11 . 121.5(8) yes
C15 . C16 . S11 . 118.8(6) yes
C11 . C16 . S11 . 119.7(7) yes
C20 . C17 . C19 . 109.7(2) yes
C20 . C17 . C18 . 109.69(10) yes
C19 . C17 . C18 . 109.67(10) yes
C20 . C17 . C14 . 110.3(11) yes
C19 . C17 . C14 . 109.5(11) yes
C18 . C17 . C14 . 108.0(12) yes
H383 . C18 . H382 . 113.871 no
H383 . C18 . H381 . 114.143 no
H382 . C18 . H381 . 109.353 no
H383 . C18 . C17 . 107.725 no
H382 . C18 . C17 . 105.025 no
H381 . C18 . C17 . 105.998 no
H393 . C19 . H392 . 105.403 no
H393 . C19 . H391 . 104.693 no
H392 . C19 . H391 . 109.411 no
H393 . C19 . C17 . 112.308 no
H392 . C19 . C17 . 111.722 no
H391 . C19 . C17 . 112.821 no
H403 . C20 . H402 . 107.601 no
H403 . C20 . H401 . 102.980 no
H402 . C20 . H401 . 114.547 no
H403 . C20 . C17 . 108.082 no
H402 . C20 . C17 . 112.965 no
H401 . C20 . C17 . 109.967 no
C32 . C31 . O31 . 120.9(5) yes
C32 . C31 . C32 5_555 118.3(11) yes
O31 . C31 . C32 5_555 120.9(5) yes
C33 . C32 . C31 . 120.1(9) yes
C33 . C32 . S31 . 120.0(7) yes
C31 . C32 . S31 . 119.7(6) yes
H131 . C33 . C34 . 124.753 no
H131 . C33 . C32 . 113.252 no
C34 . C33 . C32 . 121.9(10) yes
C35 . C34 . C33 5_555 121.3(6) yes
C35 . C34 . C33 . 121.3(6) yes
C33 5_555 C34 . C33 . 117.2(11) yes
C37 . C35 . C36 . 109.7(2) yes
C37 . C35 . C37 5_555 110.5(17) yes
C36 . C35 . C37 5_555 109.7(2) yes
C37 . C35 . C34 . 111.3(9) yes
C36 . C35 . C34 . 104.2(13) yes
C37 5_555 C35 . C34 . 111.3(9) yes
H162 . C36 . H161 . 103.163 no
H162 . C36 . H162 5_555 110.901 no
H161 . C36 . H162 5_555 103.163 no
H162 . C36 . C35 . 116.779 no
H161 . C36 . C35 . 103.722 no
H162 5_555 C36 . C35 . 116.779 no
H173 . C37 . H172 . 106.779 no
H173 . C37 . H171 . 111.252 no
H172 . C37 . H171 . 106.370 no
H173 . C37 . C35 . 112.223 no
H172 . C37 . C35 . 107.465 no
H171 . C37 . C35 . 112.339 no
C39 . C38 . O32 . 121.8(6) yes
C39 . C38 . C39 9_565 116.4(11) yes
O32 . C38 . C39 9_565 121.8(6) yes
C40 9_565 C39 . C38 . 119.5(8) yes
C40 9_565 C39 . S31 9_565 121.8(7) yes
C38 . C39 . S31 9_565 118.5(7) yes
H531 . C40 . C41 . 118.168 no
H531 . C40 . C39 9_565 117.634 no
C41 . C40 . C39 9_565 124.2(9) yes
C42 . C41 . C40 9_565 121.8(6) yes
C42 . C41 . C40 . 121.8(6) yes
C40 9_565 C41 . C40 . 116.2(12) yes
C45 . C42 . C44 . 109.7(2) yes
C45 . C42 . C43 . 109.7(2) yes
C44 . C42 . C43 . 109.7(2) yes
C45 . C42 . C41 . 108.7(15) yes
C44 . C42 . C41 . 107.9(15) yes
C43 . C42 . C41 . 111.1(10) yes
C45 . C42 . C45 9_565 45.2(17) yes
C44 . C42 . C45 9_565 141.2(12) yes
C43 . C42 . C45 9_565 67.9(15) yes
C41 . C42 . C45 9_565 108.7(15) yes
C45 . C42 . C44 9_565 141.2(12) yes
C44 . C42 . C44 9_565 70.1(14) yes
C43 . C42 . C44 9_565 43.4(14) yes
C41 . C42 . C44 9_565 107.9(15) yes
C45 9_565 C42 . C44 9_565 109.7(2) yes
C45 . C42 . C43 9_565 67.9(15) yes
C44 . C42 . C43 9_565 43.4(14) yes
C43 . C42 . C43 9_565 135.7(19) yes
C41 . C42 . C43 9_565 111.1(10) yes
C45 9_565 C42 . C43 9_565 109.7(2) yes
C44 9_565 C42 . C43 9_565 109.7(2) yes
H572 . C43 . H563 . 113.432 no
H572 . C43 . H561 . 115.617 no
H563 . C43 . H561 . 108.654 no
H572 . C43 . C44 9_565 49.067 no
H563 . C43 . C44 9_565 156.923 no
H561 . C43 . C44 9_565 93.834 no
H572 . C43 . C45 9_565 151.477 no
H563 . C43 . C45 9_565 63.216 no
H561 . C43 . C45 9_565 90.925 no
C44 9_565 C43 . C45 9_565 123.1(20) yes
H572 . C43 . H562 9_565 9.731 no
H563 . C43 . H562 9_565 107.160 no
H561 . C43 . H562 9_565 112.771 no
C44 9_565 C43 . H562 9_565 57.375 no
C45 9_565 C43 . H562 9_565 156.297 no
H572 . C43 . C42 . 101.986 no
H563 . C43 . C42 . 106.576 no
H561 . C43 . C42 . 110.018 no
C44 9_565 C43 . C42 . 68.9(14) yes
C45 9_565 C43 . C42 . 56.4(10) yes
H562 9_565 C43 . C42 . 111.393 no
H573 . C44 . H571 . 103.571 no
H573 . C44 . H562 . 116.725 no
H571 . C44 . H562 . 110.686 no
H573 . C44 . C43 9_565 161.017 no
H571 . C44 . C43 9_565 95.397 no
H562 . C44 . C43 9_565 53.956 no
H573 . C44 . C44 9_565 64.535 no
H571 . C44 . C44 9_565 87.258 no
H562 . C44 . C44 9_565 160.101 no
C43 9_565 C44 . C44 9_565 117.9(15) yes
H573 . C44 . H572 9_565 102.038 no
H571 . C44 . H572 9_565 117.958 no
H562 . C44 . H572 9_565 14.723 no
C43 9_565 C44 . H572 9_565 67.610 no
C44 9_565 C44 . H572 9_565 154.291 no
H573 . C44 . C42 . 104.574 no
H571 . C44 . C42 . 113.268 no
H562 . C44 . C42 . 108.008 no
C43 9_565 C44 . C42 . 67.7(14) yes
C44 9_565 C44 . C42 . 54.9(7) yes
H572 9_565 C44 . C42 . 113.202 no
H583 . C45 . H582 . 131.758 no
H583 . C45 . H581 . 94.772 no
H582 . C45 . H581 . 103.058 no
H583 . C45 . C45 9_565 48.233 no
H582 . C45 . C45 9_565 162.330 no
H581 . C45 . C45 9_565 94.313 no
H583 . C45 . C43 9_565 166.210 no
H582 . C45 . C43 9_565 61.995 no
H581 . C45 . C43 9_565 81.201 no
C45 9_565 C45 . C43 9_565 118.6(9) yes
H583 . C45 . C42 . 113.645 no
H582 . C45 . C42 . 104.292 no
H581 . C45 . C42 . 105.284 no
C45 9_565 C45 . C42 . 67.4(9) yes
C43 9_565 C45 . C42 . 55.6(10) yes
H982 . O98 . H981 . 108.434 no
H982 . O98 . H981 9_565 108.434 no
H981 . O98 . H981 9_565 130.416 no
H982 . O98 . H982 5_555 82.108 no
H981 . O98 . H982 5_555 108.434 no
H981 9_565 O98 . H982 5_555 108.434 no
H991 . O99 . H991 9_555 93.311 no
C43 9_565 H562 . C44 . 68.668 no
C45 . H583 . C45 9_565 83.533 no
C44 9_565 H572 . C43 . 63.323 no

loop_
_geom_bond_atom_site_label_1
_geom_bond_site_symmetry_1
_geom_bond_atom_site_label_2
_geom_bond_site_symmetry_2
_geom_bond_distance
_geom_bond_publ_flag
Mn1 . O11 . 2.095(6) yes
Mn1 . S11 . 2.702(3) yes
Mn1 . S11 13_555 2.702(3) yes
Mn1 . O11 13_555 2.095(6) yes
Mn1 . O11 5_555 2.095(6) yes
Mn1 . O11 9_555 2.095(6) yes
Mn2 . O11 . 2.116(6) yes
Mn2 . S12 . 2.694(3) yes
Mn2 . S12 5_555 2.694(3) yes
Mn2 . O11 10_555 2.116(6) yes
Mn2 . O11 5_555 2.116(6) yes
Mn2 . O11 14_555 2.116(6) yes
Mn3 . O32 . 2.111(5) yes
Mn3 . O31 . 2.123(5) yes
Mn3 . S31 . 2.702(2) yes
Mn3 . S31 14_555 2.702(2) yes
Mn3 . O32 14_555 2.111(5) yes
Mn3 . O31 14_555 2.123(5) yes
S11 . C16 . 1.804(8) yes
S11 . C16 9_555 1.804(8) yes
S12 . C12 . 1.793(7) yes
S12 . C12 14_555 1.793(7) yes
S31 . C32 . 1.776(9) yes
S31 . C39 9_565 1.779(8) yes
O11 . C11 . 1.311(11) yes
O31 . C31 . 1.331(14) yes
O32 . C38 . 1.301(15) yes
C11 . C16 . 1.379(12) yes
C11 . C12 . 1.395(11) yes
C12 . C13 . 1.397(12) yes
C13 . H331 . 0.880 no
C13 . C14 . 1.400(15) yes
C14 . C17 . 1.524(14) yes
C14 . C15 . 1.415(15) yes
C15 . H351 . 0.836 no
C15 . C16 . 1.356(14) yes
C17 . C20 . 1.550(15) yes
C17 . C19 . 1.524(16) yes
C17 . C18 . 1.544(17) yes
C18 . H383 . 0.946 no
C18 . H382 . 1.002 no
C18 . H381 . 0.999 no
C19 . H393 . 1.057 no
C19 . H392 . 0.995 no
C19 . H391 . 1.005 no
C20 . H403 . 1.083 no
C20 . H402 . 0.938 no
C20 . H401 . 1.003 no
C31 . C32 . 1.403(10) yes
C31 . C32 5_555 1.403(10) yes
C32 . C33 . 1.378(11) yes
C33 . H131 . 0.938 no
C33 . C34 . 1.392(12) yes
C34 . C35 . 1.549(17) yes
C35 . C37 . 1.504(15) yes
C35 . C36 . 1.536(17) yes
C35 . C37 5_555 1.504(15) yes
C36 . H162 . 0.870 no
C36 . H161 . 1.142 no
C36 . H162 5_555 0.870 no
C37 . H173 . 0.987 no
C37 . H172 . 1.047 no
C37 . H171 . 0.992 no
C38 . C39 . 1.431(10) yes
C38 . C39 9_565 1.431(10) yes
C39 . C40 9_565 1.368(12) yes
C40 . H531 . 1.045 no
C40 . C41 . 1.366(11) yes
C41 . C42 . 1.575(19) yes
C42 . C45 . 1.553(18) yes
C42 . C44 . 1.550(18) yes
C42 . C43 . 1.538(18) yes
C42 . C45 9_565 1.553(18) yes
C42 . C44 9_565 1.550(18) yes
C42 . C43 9_565 1.538(18) yes
C43 . H572 . 1.180 no
C43 . H563 . 1.039 no
C43 . H561 . 0.971 no
C43 . C44 9_565 1.14(4) yes
C43 . C45 9_565 1.73(4) yes
C43 . H562 9_565 0.990 no
C44 . H573 . 1.132 no
C44 . H571 . 0.941 no
C44 . H562 . 1.031 no
C44 . C44 9_565 1.78(4) yes
C44 . H572 9_565 0.964 no
C45 . H583 . 0.897 no
C45 . H582 . 1.065 no
C45 . H581 . 1.021 no
C45 . C45 9_565 1.19(4) yes
O98 . H982 . 0.986 no
O98 . H981 . 0.928 no
O98 . H981 9_565 0.928 no
O98 . H982 5_555 0.986 no
O99 . H991 . 0.987 no
O99 . H991 9_555 0.987 no
